data_7015253
loop_
_publ_author_name
'Roggan, Stefan'
'Limberg, Christian'
'Knispel, Christina'
'Tilley, T. Don'

_publ_section_title
;
 Transition metal complexes of the novel hexadentate ligand
 1,4-bis(di(N-methylimidazol-2-yl)methyl)phthalazine.
;
_journal_issue 16
_journal_name_full 'Dalton transactions (Cambridge, England : 2003)'
_journal_page_first 4315
_journal_page_last 4323
_journal_paper_doi 10.1039/c0dt01406k
_journal_volume 40
_journal_year 2011
_chemical_formula_sum 'C38 H52 Cl2 F12 N12 O3 P2 Ru2 S2'
_chemical_formula_weight 1352.02
_chemical_name_systematic
;
?
;
_space_group_IT_number 33
_symmetry_cell_setting orthorhombic
_symmetry_Int_Tables_number 33
_symmetry_space_group_name_Hall 'P 2c -2n'
_symmetry_space_group_name_H-M 'P n a 21'
_atom_sites_solution_hydrogens geom
_atom_sites_solution_primary direct
_atom_sites_solution_secondary difmap
_audit_creation_method SHELXL-97
_cell_angle_alpha 90.00
_cell_angle_beta 90.00
_cell_angle_gamma 90.00
_cell_formula_units_Z 4
_cell_length_a 33.4681(12)
_cell_length_b 13.7678(5)
_cell_length_c 11.1687(7)
_cell_measurement_reflns_used 48995
_cell_measurement_temperature 100(2)
_cell_measurement_theta_max 27.19
_cell_measurement_theta_min 3.38
_cell_volume 5146.3(4)
_computing_cell_refinement 'X-AREA (Stoe & Cie, 2002)'
_computing_data_collection 'X-AREA (Stoe & Cie, 2002)'
_computing_data_reduction 'X-RED (Stoe & Cie, 2002)'
_computing_molecular_graphics 'DIAMOND (Brandenburg & Berndt, 1999)'
_computing_publication_material 'SHELXL97 (Sheldrick, 1997)'
_computing_structure_refinement 'SHELXL-97 (Sheldrick, 1997)'
_computing_structure_solution 'SHELXS-97 (Sheldrick, 1990)'
_diffrn_ambient_temperature 100(2)
_diffrn_detector 'image plate (34 cm diameter)'
_diffrn_detector_area_resol_mean 6.67
_diffrn_detector_type STOE
_diffrn_measured_fraction_theta_full 0.982
_diffrn_measured_fraction_theta_max 0.982
_diffrn_measurement_device '2-circle goniometer'
_diffrn_measurement_device_type 'STOE IPDS 2T'
_diffrn_measurement_method '\w-rotation,\w-incr.=1\%,202 exposures'
_diffrn_radiation_collimation '0.5 mm diameter, monocapillary'
_diffrn_radiation_monochromator 'planar graphite'
_diffrn_radiation_polarisn_norm 0
_diffrn_radiation_type 'Mo K\a'
_diffrn_radiation_wavelength 0.71073
_diffrn_reflns_av_R_equivalents 0.0897
_diffrn_reflns_av_sigmaI/netI 0.0401
_diffrn_reflns_limit_h_max 41
_diffrn_reflns_limit_h_min -39
_diffrn_reflns_limit_k_max 17
_diffrn_reflns_limit_k_min -16
_diffrn_reflns_limit_l_max 14
_diffrn_reflns_limit_l_min -14
_diffrn_reflns_number 40436
_diffrn_reflns_theta_full 26.80
_diffrn_reflns_theta_max 26.02
_diffrn_reflns_theta_min 3.38
_diffrn_source 'long fine focus sealed X-ray tube'
_diffrn_source_current 45
_diffrn_source_power 2.25
_diffrn_source_voltage 50
_diffrn_standards_decay_% 0
_diffrn_standards_interval_count 0
_diffrn_standards_interval_time 0
_diffrn_standards_number 0
_exptl_absorpt_coefficient_mu 0.928
_exptl_absorpt_correction_T_max 0.930
_exptl_absorpt_correction_T_min 0.767
_exptl_absorpt_correction_type refdelf
_exptl_absorpt_process_details
;
The correction was carried out by ABSCOR (Stoe, 1997), a modification of
DIFABS (Walker, N. & Stuart, D. (1983). Acta Cryst. A39, 158-166.
In contrary to DIFABS, ABSCOR loads F^2^ values instead of F ones.
;
_exptl_crystal_colour red
_exptl_crystal_density_diffrn 1.745
_exptl_crystal_density_method 'not measured'
_exptl_crystal_description lath
_exptl_crystal_F_000 2720
_exptl_crystal_size_max 0.45
_exptl_crystal_size_mid 0.2
_exptl_crystal_size_min 0.08
_refine_diff_density_max 0.878
_refine_diff_density_min -1.401
_refine_diff_density_rms 0.135
_refine_ls_abs_structure_details 'Flack H D (1983), Acta Cryst. A39, 876-881, 4669 Friedel pairs'
_refine_ls_abs_structure_Flack 0.0(4)
_refine_ls_extinction_method none
_refine_ls_goodness_of_fit_ref 1.153
_refine_ls_hydrogen_treatment constr
_refine_ls_matrix_type full
_refine_ls_number_parameters 630
_refine_ls_number_reflns 9913
_refine_ls_number_restraints 11
_refine_ls_restrained_S_all 1.153
_refine_ls_R_factor_all 0.0867
_refine_ls_R_factor_gt 0.0754
_refine_ls_shift/su_max 0.001
_refine_ls_shift/su_mean 0.000
_refine_ls_structure_factor_coef Fsqd
_refine_ls_weighting_details 'calc w=1/[\s^2^(Fo^2^)+(0.0671P)^2^+38.9492P] where P=(Fo^2^+2Fc^2^)/3'
_refine_ls_weighting_scheme calc
_refine_ls_wR_factor_gt 0.1682
_refine_ls_wR_factor_ref 0.1761
_reflns_number_gt 8884
_reflns_number_total 9913
_reflns_threshold_expression >2sigma(I)
_cod_data_source_file c0dt01406k.txt
_cod_data_source_block 4
_cod_database_code 7015253

loop_
_symmetry_equiv_pos_as_xyz
'x, y, z'
'-x, -y, z+1/2'
'-x+1/2, y+1/2, z+1/2'
'x+1/2, -y+1/2, z'

loop_
_atom_site_label
_atom_site_type_symbol
_atom_site_fract_x
_atom_site_fract_y
_atom_site_fract_z
_atom_site_U_iso_or_equiv
_atom_site_adp_type
_atom_site_occupancy
_atom_site_symmetry_multiplicity
_atom_site_calc_flag
_atom_site_refinement_flags
_atom_site_disorder_assembly
_atom_site_disorder_group
C1 C 0.8674(3) 0.5573(6) 0.7956(11) 0.030(2) Uani 1 1 d . . .
C2 C 0.8886(3) 0.5797(6) 0.8990(10) 0.030(2) Uani 1 1 d . . .
C3 C 0.8892(4) 0.5238(7) 1.0050(12) 0.046(3) Uani 1 1 d . . .
H3 H 0.8758 0.4630 1.0053 0.055 Uiso 1 1 calc R . .
C4 C 0.9075(4) 0.5524(10) 1.1044(13) 0.062(4) Uani 1 1 d . . .
H4 H 0.9055 0.5139 1.1747 0.075 Uiso 1 1 calc R . .
C5 C 0.9297(4) 0.6382(9) 1.1073(12) 0.049(3) Uani 1 1 d . . .
H5 H 0.9433 0.6568 1.1784 0.059 Uiso 1 1 calc R . .
C6 C 0.9319(3) 0.6946(7) 1.0083(10) 0.032(2) Uani 1 1 d . . .
H6 H 0.9473 0.7525 1.0100 0.038 Uiso 1 1 calc R . .
C7 C 0.9112(3) 0.6682(6) 0.9015(10) 0.0273(19) Uani 1 1 d . . .
C8 C 0.9107(3) 0.7246(6) 0.7940(10) 0.0253(19) Uani 1 1 d . . .
C9 C 0.8434(3) 0.4626(6) 0.7789(13) 0.041(3) Uani 1 1 d . . .
H9 H 0.8450 0.4212 0.8523 0.049 Uiso 1 1 calc R . .
C10 C 0.8009(3) 0.4921(7) 0.7543(12) 0.040(3) Uani 1 1 d . . .
C11 C 0.7499(3) 0.5568(10) 0.6678(13) 0.055(3) Uani 1 1 d . . .
H11 H 0.7340 0.5916 0.6120 0.066 Uiso 1 1 calc R . .
C12 C 0.7365(4) 0.5156(10) 0.7631(13) 0.056(3) Uani 1 1 d . . .
H12 H 0.7094 0.5144 0.7886 0.068 Uiso 1 1 calc R . .
C13 C 0.7664(4) 0.4164(10) 0.9312(13) 0.059(3) Uani 1 1 d . . .
H13A H 0.7756 0.3501 0.9151 0.088 Uiso 1 1 calc R . .
H13B H 0.7387 0.4146 0.9600 0.088 Uiso 1 1 calc R . .
H13C H 0.7835 0.4462 0.9923 0.088 Uiso 1 1 calc R . .
C14 C 0.8602(4) 0.4092(7) 0.6707(13) 0.045(3) Uani 1 1 d . . .
C15 C 0.8792(4) 0.3793(10) 0.4936(13) 0.055(3) Uani 1 1 d . . .
H15 H 0.8842 0.3842 0.4101 0.066 Uiso 1 1 calc R . .
C16 C 0.8907(4) 0.3070(9) 0.5639(19) 0.070(4) Uani 1 1 d . . .
H16 H 0.9050 0.2512 0.5382 0.084 Uiso 1 1 calc R . .
C17 C 0.8887(5) 0.2684(10) 0.7830(11) 0.034(3) Uiso 0.70 1 d PD . .
H17A H 0.8719 0.2101 0.7858 0.051 Uiso 0.70 1 calc PR . .
H17B H 0.8835 0.3085 0.8538 0.051 Uiso 0.70 1 calc PR . .
H17C H 0.9169 0.2494 0.7818 0.051 Uiso 0.70 1 calc PR . .
C172 C 0.866(2) 0.265(5) 0.776(5) 0.13(3) Uiso 0.30 1 d PD . .
H17D H 0.8383 0.2828 0.7966 0.202 Uiso 0.30 1 calc PR . .
H17E H 0.8832 0.2765 0.8450 0.202 Uiso 0.30 1 calc PR . .
H17F H 0.8668 0.1961 0.7540 0.202 Uiso 0.30 1 calc PR . .
S11 S 0.79744(12) 0.5399(4) 0.3886(6) 0.0840(15) Uani 1 1 d D . .
O11 O 0.7746(4) 0.4424(9) 0.4095(14) 0.101(4) Uani 1 1 d . . .
C18 C 0.7608(5) 0.6197(12) 0.3488(16) 0.076(5) Uani 1 1 d . . .
H18A H 0.7467 0.5950 0.2782 0.114 Uiso 1 1 calc R . .
H18B H 0.7727 0.6829 0.3301 0.114 Uiso 1 1 calc R . .
H18C H 0.7419 0.6270 0.4152 0.114 Uiso 1 1 calc R . .
C19 C 0.8246(5) 0.506(2) 0.2658(14) 0.051(8) Uiso 0.63(6) 1 d PD . .
H19A H 0.8407 0.4488 0.2851 0.076 Uiso 0.63(6) 1 calc PR . .
H19B H 0.8423 0.5597 0.2423 0.076 Uiso 0.63(6) 1 calc PR . .
H19C H 0.8064 0.4910 0.1996 0.076 Uiso 0.63(6) 1 calc PR . .
C192 C 0.8193(13) 0.564(5) 0.253(2) 0.071(16) Uiso 0.37(6) 1 d PD . .
H19D H 0.8477 0.5461 0.2569 0.107 Uiso 0.37(6) 1 calc PR . .
H19E H 0.8167 0.6328 0.2349 0.107 Uiso 0.37(6) 1 calc PR . .
H19F H 0.8061 0.5252 0.1909 0.107 Uiso 0.37(6) 1 calc PR . .
C20 C 0.9334(3) 0.8210(6) 0.7815(9) 0.0236(18) Uani 1 1 d . . .
H20 H 0.9502 0.8325 0.8542 0.028 Uiso 1 1 calc R . .
C21 C 0.9027(3) 0.8973(6) 0.7712(10) 0.0259(18) Uani 1 1 d . . .
C22 C 0.8495(3) 0.9732(7) 0.7003(11) 0.034(2) Uani 1 1 d . . .
H22 H 0.8276 0.9908 0.6507 0.041 Uiso 1 1 calc R . .
C23 C 0.8593(3) 1.0140(7) 0.8059(11) 0.037(2) Uani 1 1 d . . .
H23 H 0.8460 1.0668 0.8434 0.045 Uiso 1 1 calc R . .
C24 C 0.9141(3) 0.9888(7) 0.9607(11) 0.037(2) Uani 1 1 d . . .
H24A H 0.9133 0.9327 1.0146 0.056 Uiso 1 1 calc R . .
H24B H 0.9017 1.0448 1.0002 0.056 Uiso 1 1 calc R . .
H24C H 0.9419 1.0042 0.9411 0.056 Uiso 1 1 calc R . .
C25 C 0.9589(3) 0.8180(6) 0.6738(10) 0.0233(18) Uani 1 1 d . . .
C26 C 0.9740(3) 0.7982(6) 0.4835(11) 0.030(2) Uani 1 1 d . . .
H26 H 0.9717 0.7911 0.3992 0.036 Uiso 1 1 calc R . .
C27 C 1.0088(2) 0.8022(6) 0.5479(13) 0.0317(17) Uani 1 1 d . . .
H27 H 1.0351 0.7983 0.5162 0.038 Uiso 1 1 calc R . .
C28 C 1.0270(3) 0.8203(8) 0.7679(11) 0.038(2) Uani 1 1 d . . .
H28A H 1.0246 0.8845 0.8050 0.057 Uiso 1 1 calc R . .
H28B H 1.0543 0.8111 0.7386 0.057 Uiso 1 1 calc R . .
H28C H 1.0208 0.7701 0.8273 0.057 Uiso 1 1 calc R . .
C29 C 0.9127(3) 0.9819(7) 0.3832(12) 0.039(2) Uani 1 1 d . . .
H29A H 0.9043 1.0339 0.3289 0.059 Uiso 1 1 calc R . .
H29B H 0.9351 0.9463 0.3475 0.059 Uiso 1 1 calc R . .
H29C H 0.9211 1.0100 0.4598 0.059 Uiso 1 1 calc R . .
C30 C 0.8673(4) 0.8502(11) 0.2634(12) 0.057(3) Uani 1 1 d . . .
H30A H 0.8458 0.8021 0.2631 0.086 Uiso 1 1 calc R . .
H30B H 0.8925 0.8188 0.2410 0.086 Uiso 1 1 calc R . .
H30C H 0.8612 0.9018 0.2059 0.086 Uiso 1 1 calc R . .
N100 N 0.7934(7) 0.2502(14) 0.6927(10) 0.071(6) Uiso 0.60 1 d PD . .
C101 C 0.7975(5) 0.2264(11) 0.5966(9) 0.034(4) Uiso 0.60 1 d PD . .
C102 C 0.8040(7) 0.1904(17) 0.4762(11) 0.064(6) Uiso 0.60 1 d PD . .
H10A H 0.8324 0.1747 0.4657 0.096 Uiso 0.60 1 calc PR . .
H10B H 0.7963 0.2402 0.4181 0.096 Uiso 0.60 1 calc PR . .
H10C H 0.7880 0.1318 0.4634 0.096 Uiso 0.60 1 calc PR . .
N200 N 0.8055(10) 0.657(2) 1.030(3) 0.135(13) Uiso 0.50 1 d PD . .
C201 C 0.8013(8) 0.7150(18) 0.959(2) 0.065(7) Uiso 0.50 1 d PD . .
C202 C 0.7979(9) 0.7912(18) 0.870(2) 0.062(7) Uiso 0.50 1 d PD . .
H20A H 0.8005 0.8547 0.9089 0.093 Uiso 0.50 1 calc PR . .
H20B H 0.7718 0.7868 0.8305 0.093 Uiso 0.50 1 calc PR . .
H20C H 0.8191 0.7837 0.8102 0.093 Uiso 0.50 1 calc PR . .
O300 O 0.9863(4) 0.6078(8) 0.7617(11) 0.066(3) Uani 0.877(19) 1 d P . .
C301 C 1.0044(6) 0.5395(13) 0.8381(19) 0.077(6) Uani 0.877(19) 1 d P . .
H30D H 1.0026 0.5618 0.9222 0.092 Uiso 0.877(19) 1 calc PR . .
H30E H 1.0329 0.5318 0.8170 0.092 Uiso 0.877(19) 1 calc PR . .
C302 C 0.9831(6) 0.4453(11) 0.8241(17) 0.077(6) Uani 0.877(19) 1 d P . .
H30F H 0.9604 0.4388 0.8802 0.092 Uiso 0.877(19) 1 calc PR . .
H30G H 1.0013 0.3889 0.8326 0.092 Uiso 0.877(19) 1 calc PR . .
C303 C 0.9689(6) 0.4606(11) 0.690(2) 0.086(7) Uani 0.877(19) 1 d P . .
H30H H 0.9797 0.4091 0.6371 0.103 Uiso 0.877(19) 1 calc PR . .
H30I H 0.9394 0.4606 0.6844 0.103 Uiso 0.877(19) 1 calc PR . .
C304 C 0.9848(5) 0.5534(9) 0.6585(16) 0.057(4) Uani 0.877(19) 1 d P . .
H30J H 1.0119 0.5461 0.6242 0.069 Uiso 0.877(19) 1 calc PR . .
H30K H 0.9676 0.5854 0.5984 0.069 Uiso 0.877(19) 1 calc PR . .
Cl1 Cl 0.89011(8) 0.64886(19) 0.4265(6) 0.0372(5) Uani 1 1 d . . .
Cl2 Cl 0.81212(6) 0.75167(17) 0.5472(6) 0.0397(5) Uani 1 1 d . . .
F1 F 0.8130(3) 0.2438(6) 0.1999(9) 0.068(2) Uani 1 1 d . . .
F2 F 0.8630(5) 0.1336(12) 0.1937(16) 0.153(5) Uiso 1 1 d . . .
F3 F 0.8300(2) 0.1664(6) 0.0281(10) 0.072(2) Uani 1 1 d . . .
F4 F 0.8436(3) 0.3204(5) 0.0525(15) 0.092(3) Uani 1 1 d . . .
F51 F 0.8786(4) 0.3126(10) 0.1963(14) 0.069(4) Uiso 0.60 1 d P . .
F52 F 0.8749(6) 0.2538(14) 0.2497(19) 0.058(5) Uiso 0.40 1 d P . .
F6 F 0.89322(18) 0.2132(6) 0.0511(13) 0.084(3) Uani 1 1 d . . .
F7 F 0.9878(2) 1.0374(5) 0.7606(9) 0.065(2) Uani 1 1 d . . .
F8 F 1.0317(2) 1.1416(5) 0.6785(8) 0.0562(18) Uani 1 1 d . . .
F9 F 0.9741(3) 1.1960(6) 0.7534(9) 0.071(2) Uani 1 1 d . . .
F10 F 0.93947(19) 1.0917(4) 0.6388(8) 0.0446(15) Uani 1 1 d . . .
F11 F 0.9967(2) 1.0364(7) 0.5633(11) 0.084(3) Uani 1 1 d . . .
F12 F 0.9830(2) 1.1949(6) 0.5572(10) 0.084(3) Uani 1 1 d . . .
N1 N 0.8680(3) 0.6161(5) 0.6989(9) 0.0315(18) Uani 1 1 d . . .
N2 N 0.7905(3) 0.5436(7) 0.6578(10) 0.040(2) Uiso 1 1 d . . .
N3 N 0.7684(3) 0.4734(7) 0.8214(11) 0.048(2) Uani 1 1 d . . .
N4 N 0.8582(3) 0.4482(6) 0.5640(12) 0.048(3) Uani 1 1 d . . .
N5 N 0.8794(3) 0.3242(6) 0.6743(10) 0.065(4) Uani 1 1 d D . .
N6 N 0.8893(2) 0.7001(5) 0.7001(9) 0.0247(16) Uani 1 1 d . . .
N7 N 0.8774(3) 0.9002(7) 0.6772(11) 0.036(2) Uani 1 1 d . . .
N8 N 0.8919(2) 0.9659(5) 0.8493(9) 0.0317(18) Uani 1 1 d . . .
N9 N 0.9431(2) 0.8063(5) 0.5638(10) 0.0273(16) Uani 1 1 d . . .
N10 N 0.9988(2) 0.8129(5) 0.6670(9) 0.0255(16) Uani 1 1 d . . .
O2 O 0.8372(2) 0.9616(6) 0.4247(9) 0.0430(19) Uani 1 1 d . . .
P1 P 0.85305(9) 0.2285(2) 0.1262(6) 0.0445(7) Uani 1 1 d . . .
P2 P 0.98507(9) 1.11653(18) 0.6579(6) 0.0346(6) Uani 1 1 d . . .
S2 S 0.87190(9) 0.9006(2) 0.4078(6) 0.0347(6) Uani 1 1 d . . .
Ru2 Ru 0.882550(19) 0.79187(5) 0.5522(5) 0.02866(16) Uani 1 1 d . . .
Ru1 Ru 0.83459(2) 0.58478(6) 0.5439(5) 0.0391(2) Uani 1 1 d . . .

loop_
_atom_site_aniso_label
_atom_site_aniso_U_11
_atom_site_aniso_U_22
_atom_site_aniso_U_33
_atom_site_aniso_U_23
_atom_site_aniso_U_13
_atom_site_aniso_U_12
C1 0.019(5) 0.014(4) 0.056(6) -0.004(4) 0.013(4) -0.005(3)
C2 0.031(5) 0.021(4) 0.037(5) 0.001(4) 0.008(4) -0.004(4)
C3 0.049(7) 0.024(5) 0.065(7) 0.016(5) 0.001(5) 0.003(4)
C4 0.069(9) 0.067(8) 0.051(7) 0.040(6) -0.021(7) -0.034(7)
C5 0.057(8) 0.045(6) 0.045(6) 0.027(5) -0.011(5) 0.002(5)
C6 0.034(5) 0.028(5) 0.033(5) -0.001(4) 0.000(4) -0.003(4)
C7 0.033(5) 0.016(4) 0.033(5) 0.003(4) 0.002(4) 0.009(3)
C8 0.023(5) 0.012(4) 0.040(5) 0.000(3) 0.003(4) -0.001(3)
C9 0.036(6) 0.014(4) 0.072(8) -0.002(5) 0.020(5) -0.007(4)
C10 0.018(5) 0.034(5) 0.067(7) -0.030(5) 0.013(5) -0.011(4)
C11 0.024(6) 0.084(9) 0.057(8) -0.018(7) 0.002(5) -0.014(5)
C12 0.034(7) 0.083(9) 0.052(7) -0.021(7) 0.013(6) -0.017(6)
C13 0.044(7) 0.073(9) 0.060(8) 0.004(7) 0.021(6) -0.017(6)
C14 0.045(7) 0.020(5) 0.072(8) -0.005(5) 0.026(6) -0.006(4)
C15 0.049(8) 0.058(8) 0.059(7) -0.030(6) 0.016(6) -0.016(6)
C16 0.085(10) 0.037(6) 0.088(11) 0.003(8) 0.023(10) -0.008(6)
S11 0.047(2) 0.128(4) 0.077(3) -0.068(3) -0.0023(18) -0.010(2)
O11 0.095(9) 0.078(7) 0.131(11) -0.034(8) -0.014(8) -0.036(7)
C18 0.068(10) 0.086(11) 0.073(10) -0.003(8) -0.036(8) 0.002(8)
C20 0.023(5) 0.023(4) 0.025(4) 0.007(3) -0.004(3) 0.001(3)
C21 0.023(5) 0.016(4) 0.038(5) 0.003(4) 0.000(4) -0.006(3)
C22 0.031(6) 0.027(5) 0.046(6) -0.011(4) -0.004(4) -0.001(4)
C23 0.036(6) 0.023(5) 0.052(6) 0.006(4) 0.005(5) 0.012(4)
C24 0.054(7) 0.020(4) 0.038(5) -0.007(4) 0.005(5) -0.004(4)
C25 0.026(5) 0.013(4) 0.031(5) -0.006(3) 0.003(4) -0.002(3)
C26 0.024(5) 0.010(4) 0.057(6) 0.014(4) 0.005(4) 0.001(3)
C27 0.028(4) 0.031(4) 0.037(4) 0.000(5) 0.012(6) 0.003(3)
C28 0.027(5) 0.048(6) 0.040(6) 0.006(5) -0.014(4) -0.001(4)
C29 0.029(6) 0.033(5) 0.056(7) 0.016(5) -0.006(5) 0.000(4)
C30 0.065(9) 0.078(9) 0.029(6) 0.011(6) -0.011(5) -0.005(7)
O300 0.075(8) 0.062(7) 0.060(7) 0.014(5) 0.014(6) 0.010(6)
C301 0.084(14) 0.068(11) 0.079(13) 0.021(9) -0.004(10) 0.029(10)
C302 0.122(17) 0.047(9) 0.062(10) 0.028(8) 0.030(11) 0.030(10)
C303 0.081(13) 0.032(8) 0.14(2) -0.040(10) 0.009(12) 0.000(8)
C304 0.071(11) 0.038(7) 0.062(9) -0.010(7) 0.031(8) 0.005(7)
Cl1 0.0348(13) 0.0386(13) 0.0383(13) -0.0108(11) 0.0049(10) -0.0093(11)
Cl2 0.0263(10) 0.0474(12) 0.0456(12) -0.0098(15) -0.0013(14) -0.0043(8)
F1 0.074(6) 0.066(5) 0.065(5) -0.015(4) 0.021(4) 0.004(4)
F3 0.059(4) 0.083(5) 0.075(6) -0.015(5) 0.005(4) -0.029(4)
F4 0.096(6) 0.037(3) 0.145(8) 0.018(6) 0.049(8) 0.012(3)
F6 0.036(4) 0.091(5) 0.124(7) -0.058(6) 0.009(6) 0.006(3)
F7 0.058(5) 0.052(4) 0.084(5) 0.037(4) 0.011(4) 0.011(3)
F8 0.052(4) 0.066(4) 0.050(4) 0.017(4) -0.006(3) -0.019(3)
F9 0.082(6) 0.067(5) 0.064(5) -0.031(4) -0.029(4) 0.029(4)
F10 0.047(4) 0.033(3) 0.054(4) -0.004(3) 0.006(3) -0.002(3)
F11 0.053(4) 0.117(7) 0.081(6) -0.065(6) 0.011(5) 0.008(4)
F12 0.091(6) 0.099(6) 0.062(5) 0.055(5) -0.038(5) -0.046(5)
N1 0.043(5) 0.013(3) 0.039(5) 0.003(3) 0.009(4) 0.001(3)
N3 0.043(6) 0.044(5) 0.055(6) -0.013(4) 0.015(5) -0.017(4)
N4 0.052(5) 0.027(4) 0.066(7) -0.027(5) 0.017(6) -0.022(4)
N5 0.077(8) 0.024(4) 0.094(9) -0.017(5) 0.061(7) -0.010(5)
N6 0.021(4) 0.011(3) 0.042(5) -0.010(3) -0.002(3) -0.004(3)
N7 0.023(5) 0.038(5) 0.046(5) 0.012(4) 0.007(4) 0.010(4)
N8 0.039(5) 0.011(3) 0.046(5) -0.005(3) 0.001(4) 0.004(3)
N9 0.029(4) 0.018(3) 0.035(5) 0.006(3) 0.000(4) -0.001(2)
N10 0.020(4) 0.018(3) 0.039(4) -0.001(3) -0.004(3) -0.002(3)
O2 0.035(4) 0.058(5) 0.036(4) 0.018(4) 0.004(3) 0.011(3)
P1 0.0428(17) 0.0346(14) 0.0561(18) -0.0102(13) -0.0042(13) 0.0132(11)
P2 0.0445(16) 0.0260(12) 0.0333(13) -0.0018(10) 0.0012(11) -0.0050(11)
S2 0.0278(13) 0.0415(15) 0.0347(13) 0.0058(11) -0.0029(11) -0.0023(11)
Ru2 0.0242(3) 0.0294(3) 0.0324(3) 0.0001(4) -0.0001(4) -0.0026(3)
Ru1 0.0305(4) 0.0423(4) 0.0446(4) -0.0182(5) 0.0076(5) -0.0111(3)

loop_
_atom_type_symbol
_atom_type_description
_atom_type_scat_dispersion_real
_atom_type_scat_dispersion_imag
_atom_type_scat_source
C C 0.0033 0.0016 'International Tables Vol C Tables 4.2.6.8 and 6.1.1.4'
H H 0.0000 0.0000 'International Tables Vol C Tables 4.2.6.8 and 6.1.1.4'
Cl Cl 0.1484 0.1585 'International Tables Vol C Tables 4.2.6.8 and 6.1.1.4'
F F 0.0171 0.0103 'International Tables Vol C Tables 4.2.6.8 and 6.1.1.4'
N N 0.0061 0.0033 'International Tables Vol C Tables 4.2.6.8 and 6.1.1.4'
O O 0.0106 0.0060 'International Tables Vol C Tables 4.2.6.8 and 6.1.1.4'
P P 0.1023 0.0942 'International Tables Vol C Tables 4.2.6.8 and 6.1.1.4'
Ru Ru -1.2594 0.8363 'International Tables Vol C Tables 4.2.6.8 and 6.1.1.4'
S S 0.1246 0.1234 'International Tables Vol C Tables 4.2.6.8 and 6.1.1.4'

loop_
_geom_angle_atom_site_label_1
_geom_angle_atom_site_label_2
_geom_angle_atom_site_label_3
_geom_angle
_geom_angle_site_symmetry_1
_geom_angle_site_symmetry_3
_geom_angle_publ_flag
N1 C1 C2 121.6(8) . . ?
N1 C1 C9 114.7(9) . . ?
C2 C1 C9 123.6(9) . . ?
C1 C2 C3 125.6(9) . . ?
C1 C2 C7 118.3(8) . . ?
C3 C2 C7 116.1(9) . . ?
C4 C3 C2 123.0(10) . . ?
C4 C3 H3 118.5 . . ?
C2 C3 H3 118.5 . . ?
C3 C4 C5 121.1(10) . . ?
C3 C4 H4 119.4 . . ?
C5 C4 H4 119.4 . . ?
C6 C5 C4 119.7(11) . . ?
C6 C5 H5 120.2 . . ?
C4 C5 H5 120.2 . . ?
C5 C6 C7 120.8(9) . . ?
C5 C6 H6 119.6 . . ?
C7 C6 H6 119.6 . . ?
C6 C7 C8 124.8(8) . . ?
C6 C7 C2 119.2(8) . . ?
C8 C7 C2 116.0(8) . . ?
N6 C8 C7 122.5(8) . . ?
N6 C8 C20 114.8(8) . . ?
C7 C8 C20 122.6(8) . . ?
C10 C9 C14 109.6(10) . . ?
C10 C9 C1 106.6(8) . . ?
C14 C9 C1 108.1(8) . . ?
C10 C9 H9 110.8 . . ?
C14 C9 H9 110.8 . . ?
C1 C9 H9 110.8 . . ?
N2 C10 N3 110.0(10) . . ?
N2 C10 C9 122.4(10) . . ?
N3 C10 C9 127.6(12) . . ?
C12 C11 N2 110.8(13) . . ?
C12 C11 H11 124.6 . . ?
N2 C11 H11 124.6 . . ?
C11 C12 N3 107.8(11) . . ?
C11 C12 H12 126.1 . . ?
N3 C12 H12 126.1 . . ?
N3 C13 H13A 109.5 . . ?
N3 C13 H13B 109.5 . . ?
H13A C13 H13B 109.5 . . ?
N3 C13 H13C 109.5 . . ?
H13A C13 H13C 109.5 . . ?
H13B C13 H13C 109.5 . . ?
N4 C14 N5 114.3(10) . . ?
N4 C14 C9 120.4(9) . . ?
N5 C14 C9 125.2(12) . . ?
C16 C15 N4 108.6(13) . . ?
C16 C15 H15 125.7 . . ?
N4 C15 H15 125.7 . . ?
N5 C16 C15 109.7(12) . . ?
N5 C16 H16 125.2 . . ?
C15 C16 H16 125.2 . . ?
N5 C17 H17A 109.5 . . ?
N5 C17 H17B 109.5 . . ?
H17A C17 H17B 109.5 . . ?
N5 C17 H17C 109.5 . . ?
H17A C17 H17C 109.5 . . ?
H17B C17 H17C 109.5 . . ?
N5 C172 H17D 109.5 . . ?
N5 C172 H17E 109.5 . . ?
H17D C172 H17E 109.5 . . ?
N5 C172 H17F 109.5 . . ?
H17D C172 H17F 109.5 . . ?
H17E C172 H17F 109.5 . . ?
O11 S11 C18 103.9(8) . . ?
O11 S11 C19 98.5(10) . . ?
C18 S11 C19 110.3(11) . . ?
O11 S11 C192 120(2) . . ?
C18 S11 C192 87(2) . . ?
O11 S11 Ru1 113.4(6) . . ?
C18 S11 Ru1 115.3(6) . . ?
C19 S11 Ru1 113.8(7) . . ?
C192 S11 Ru1 113.4(16) . . ?
S11 C18 H18A 109.5 . . ?
S11 C18 H18B 109.5 . . ?
H18A C18 H18B 109.5 . . ?
S11 C18 H18C 109.5 . . ?
H18A C18 H18C 109.5 . . ?
H18B C18 H18C 109.5 . . ?
S11 C19 H19A 109.5 . . ?
S11 C19 H19B 109.5 . . ?
H19A C19 H19B 109.5 . . ?
S11 C19 H19C 109.5 . . ?
H19A C19 H19C 109.5 . . ?
H19B C19 H19C 109.5 . . ?
S11 C192 H19D 109.5 . . ?
S11 C192 H19E 109.5 . . ?
H19D C192 H19E 109.5 . . ?
S11 C192 H19F 109.5 . . ?
H19D C192 H19F 109.5 . . ?
H19E C192 H19F 109.5 . . ?
C21 C20 C25 111.1(7) . . ?
C21 C20 C8 106.1(7) . . ?
C25 C20 C8 109.6(7) . . ?
C21 C20 H20 110.0 . . ?
C25 C20 H20 110.0 . . ?
C8 C20 H20 110.0 . . ?
N8 C21 N7 108.6(8) . . ?
N8 C21 C20 129.9(9) . . ?
N7 C21 C20 121.2(8) . . ?
C23 C22 N7 107.3(10) . . ?
C23 C22 H22 126.3 . . ?
N7 C22 H22 126.3 . . ?
C22 C23 N8 107.7(9) . . ?
C22 C23 H23 126.2 . . ?
N8 C23 H23 126.2 . . ?
N8 C24 H24A 109.5 . . ?
N8 C24 H24B 109.5 . . ?
H24A C24 H24B 109.5 . . ?
N8 C24 H24C 109.5 . . ?
H24A C24 H24C 109.5 . . ?
H24B C24 H24C 109.5 . . ?
N10 C25 N9 109.5(8) . . ?
N10 C25 C20 128.6(8) . . ?
N9 C25 C20 121.3(8) . . ?
C27 C26 N9 107.2(10) . . ?
C27 C26 H26 126.4 . . ?
N9 C26 H26 126.4 . . ?
C26 C27 N10 107.7(8) . . ?
C26 C27 H27 126.2 . . ?
N10 C27 H27 126.2 . . ?
N10 C28 H28A 109.5 . . ?
N10 C28 H28B 109.5 . . ?
H28A C28 H28B 109.5 . . ?
N10 C28 H28C 109.5 . . ?
H28A C28 H28C 109.5 . . ?
H28B C28 H28C 109.5 . . ?
S2 C29 H29A 109.5 . . ?
S2 C29 H29B 109.5 . . ?
H29A C29 H29B 109.5 . . ?
S2 C29 H29C 109.5 . . ?
H29A C29 H29C 109.5 . . ?
H29B C29 H29C 109.5 . . ?
S2 C30 H30A 109.5 . . ?
S2 C30 H30B 109.5 . . ?
H30A C30 H30B 109.5 . . ?
S2 C30 H30C 109.5 . . ?
H30A C30 H30C 109.5 . . ?
H30B C30 H30C 109.5 . . ?
N100 C101 C102 176.2(16) . . ?
C101 C102 H10A 109.5 . . ?
C101 C102 H10B 109.5 . . ?
H10A C102 H10B 109.5 . . ?
C101 C102 H10C 109.5 . . ?
H10A C102 H10C 109.5 . . ?
H10B C102 H10C 109.5 . . ?
N200 C201 C202 177(3) . . ?
C201 C202 H20A 109.5 . . ?
C201 C202 H20B 109.5 . . ?
H20A C202 H20B 109.5 . . ?
C201 C202 H20C 109.5 . . ?
H20A C202 H20C 109.5 . . ?
H20B C202 H20C 109.5 . . ?
C304 O300 C301 99.2(13) . . ?
O300 C301 C302 108.3(16) . . ?
O300 C301 H30D 110.0 . . ?
C302 C301 H30D 110.0 . . ?
O300 C301 H30E 110.0 . . ?
C302 C301 H30E 110.0 . . ?
H30D C301 H30E 108.4 . . ?
C301 C302 C303 97.3(13) . . ?
C301 C302 H30F 112.3 . . ?
C303 C302 H30F 112.3 . . ?
C301 C302 H30G 112.3 . . ?
C303 C302 H30G 112.3 . . ?
H30F C302 H30G 109.9 . . ?
C304 C303 C302 103.8(15) . . ?
C304 C303 H30H 111.0 . . ?
C302 C303 H30H 111.0 . . ?
C304 C303 H30I 111.0 . . ?
C302 C303 H30I 111.0 . . ?
H30H C303 H30I 109.0 . . ?
O300 C304 C303 107.2(14) . . ?
O300 C304 H30J 110.3 . . ?
C303 C304 H30J 110.3 . . ?
O300 C304 H30K 110.3 . . ?
C303 C304 H30K 110.3 . . ?
H30J C304 H30K 108.5 . . ?
Ru2 Cl1 Ru1 84.45(19) . . ?
Ru1 Cl2 Ru2 85.11(7) . . ?
C1 N1 N6 120.7(8) . . ?
C1 N1 Ru1 121.8(6) . . ?
N6 N1 Ru1 117.5(6) . . ?
C10 N2 C11 105.1(10) . . ?
C10 N2 Ru1 117.8(7) . . ?
C11 N2 Ru1 137.0(9) . . ?
C10 N3 C12 106.4(10) . . ?
C10 N3 C13 127.5(11) . . ?
C12 N3 C13 126.0(10) . . ?
C14 N4 C15 101.8(10) . . ?
C14 N4 Ru1 119.6(7) . . ?
C15 N4 Ru1 138.0(10) . . ?
C16 N5 C14 105.6(11) . . ?
C16 N5 C172 136(4) . . ?
C14 N5 C172 111(4) . . ?
C16 N5 C17 128.3(11) . . ?
C14 N5 C17 125.9(11) . . ?
C8 N6 N1 120.9(8) . . ?
C8 N6 Ru2 122.3(6) . . ?
N1 N6 Ru2 116.7(6) . . ?
C21 N7 C22 107.3(9) . . ?
C21 N7 Ru2 117.2(7) . . ?
C22 N7 Ru2 134.8(8) . . ?
C21 N8 C23 109.1(8) . . ?
C21 N8 C24 124.3(8) . . ?
C23 N8 C24 126.4(8) . . ?
C25 N9 C26 108.0(8) . . ?
C25 N9 Ru2 117.4(6) . . ?
C26 N9 Ru2 134.3(7) . . ?
C25 N10 C27 107.6(7) . . ?
C25 N10 C28 126.3(8) . . ?
C27 N10 C28 126.1(8) . . ?
F4 P1 F2 177.0(8) . . ?
F4 P1 F1 89.7(5) . . ?
F2 P1 F1 92.4(7) . . ?
F4 P1 F3 88.5(6) . . ?
F2 P1 F3 89.2(7) . . ?
F1 P1 F3 91.1(5) . . ?
F4 P1 F6 90.1(6) . . ?
F2 P1 F6 87.8(8) . . ?
F1 P1 F6 179.6(6) . . ?
F3 P1 F6 88.6(5) . . ?
F4 P1 F52 112.0(9) . . ?
F2 P1 F52 70.4(9) . . ?
F1 P1 F52 84.8(8) . . ?
F3 P1 F52 159.0(8) . . ?
F6 P1 F52 95.5(8) . . ?
F4 P1 F51 77.4(7) . . ?
F2 P1 F51 104.5(8) . . ?
F1 P1 F51 95.7(6) . . ?
F3 P1 F51 164.3(6) . . ?
F6 P1 F51 84.6(6) . . ?
F12 P2 F9 89.8(5) . . ?
F12 P2 F11 90.7(6) . . ?
F9 P2 F11 179.0(5) . . ?
F12 P2 F10 90.5(4) . . ?
F9 P2 F10 91.0(4) . . ?
F11 P2 F10 89.8(4) . . ?
F12 P2 F7 179.1(4) . . ?
F9 P2 F7 90.1(5) . . ?
F11 P2 F7 89.4(5) . . ?
F10 P2 F7 90.3(4) . . ?
F12 P2 F8 89.9(4) . . ?
F9 P2 F8 88.8(4) . . ?
F11 P2 F8 90.4(4) . . ?
F10 P2 F8 179.5(4) . . ?
F7 P2 F8 89.3(4) . . ?
O2 S2 C30 106.2(6) . . ?
O2 S2 C29 105.6(5) . . ?
C30 S2 C29 99.9(6) . . ?
O2 S2 Ru2 115.1(3) . . ?
C30 S2 Ru2 114.3(5) . . ?
C29 S2 Ru2 114.2(4) . . ?
N9 Ru2 N7 88.2(3) . . ?
N9 Ru2 N6 84.3(3) . . ?
N7 Ru2 N6 84.8(3) . . ?
N9 Ru2 S2 98.0(2) . . ?
N7 Ru2 S2 89.5(2) . . ?
N6 Ru2 S2 173.8(2) . . ?
N9 Ru2 Cl2 172.1(2) . . ?
N7 Ru2 Cl2 95.8(3) . . ?
N6 Ru2 Cl2 89.2(2) . . ?
S2 Ru2 Cl2 88.92(11) . . ?
N9 Ru2 Cl1 90.7(2) . . ?
N7 Ru2 Cl1 172.3(3) . . ?
N6 Ru2 Cl1 87.5(2) . . ?
S2 Ru2 Cl1 98.20(30) . . ?
Cl2 Ru2 Cl1 84.44(9) . . ?
N2 Ru1 N4 87.5(4) . . ?
N2 Ru1 N1 85.8(4) . . ?
N4 Ru1 N1 83.9(4) . . ?
N2 Ru1 S11 90.3(3) . . ?
N4 Ru1 S11 92.6(3) . . ?
N1 Ru1 S11 174.9(3) . . ?
N2 Ru1 Cl2 91.7(3) . . ?
N4 Ru1 Cl2 171.4(3) . . ?
N1 Ru1 Cl2 87.6(2) . . ?
S11 Ru1 Cl2 95.87(16) . . ?
N2 Ru1 Cl1 172.7(3) . . ?
N4 Ru1 Cl1 95.5(3) . . ?
N1 Ru1 Cl1 87.9(2) . . ?
S11 Ru1 Cl1 96.17(30) . . ?
Cl2 Ru1 Cl1 84.35(9) . . ?

loop_
_geom_bond_atom_site_label_1
_geom_bond_atom_site_label_2
_geom_bond_distance
_geom_bond_site_symmetry_2
_geom_bond_publ_flag
C1 N1 1.350(13) . ?
C1 C2 1.392(15) . ?
C1 C9 1.543(12) . ?
C2 C3 1.412(14) . ?
C2 C7 1.435(12) . ?
C3 C4 1.328(17) . ?
C3 H3 0.9500 . ?
C4 C5 1.395(18) . ?
C4 H4 0.9500 . ?
C5 C6 1.354(13) . ?
C5 H5 0.9500 . ?
C6 C7 1.425(13) . ?
C6 H6 0.9500 . ?
C7 C8 1.430(13) . ?
C8 N6 1.314(12) . ?
C8 C20 1.535(11) . ?
C9 C10 1.504(15) . ?
C9 C14 1.523(16) . ?
C9 H9 1.0000 . ?
C10 N2 1.336(16) . ?
C10 N3 1.345(13) . ?
C11 C12 1.287(19) . ?
C11 N2 1.376(15) . ?
C11 H11 0.9500 . ?
C12 N3 1.380(17) . ?
C12 H12 0.9500 . ?
C13 N3 1.457(16) . ?
C13 H13A 0.9800 . ?
C13 H13B 0.9800 . ?
C13 H13C 0.9800 . ?
C14 N4 1.308(17) . ?
C14 N5 1.335(14) . ?
C15 C16 1.32(2) . ?
C15 N4 1.418(14) . ?
C15 H15 0.9500 . ?
C16 N5 1.31(2) . ?
C16 H16 0.9500 . ?
C17 N5 1.4701(10) . ?
C17 H17A 0.9800 . ?
C17 H17B 0.9800 . ?
C17 H17C 0.9800 . ?
C172 N5 1.4700(11) . ?
C172 H17D 0.9800 . ?
C172 H17E 0.9800 . ?
C172 H17F 0.9800 . ?
S11 O11 1.563(12) . ?
S11 C18 1.706(15) . ?
S11 C19 1.7099(10) . ?
S11 C192 1.7100(10) . ?
S11 Ru1 2.221(4) . ?
C18 H18A 0.9800 . ?
C18 H18B 0.9800 . ?
C18 H18C 0.9800 . ?
C19 H19A 0.9800 . ?
C19 H19B 0.9800 . ?
C19 H19C 0.9800 . ?
C192 H19D 0.9800 . ?
C192 H19E 0.9800 . ?
C192 H19F 0.9800 . ?
C20 C21 1.475(12) . ?
C20 C25 1.475(12) . ?
C20 H20 1.0000 . ?
C21 N8 1.335(12) . ?
C21 N7 1.348(14) . ?
C22 C23 1.347(15) . ?
C22 N7 1.397(14) . ?
C22 H22 0.9500 . ?
C23 N8 1.365(12) . ?
C23 H23 0.9500 . ?
C24 N8 1.483(13) . ?
C24 H24A 0.9800 . ?
C24 H24B 0.9800 . ?
C24 H24C 0.9800 . ?
C25 N10 1.340(12) . ?
C25 N9 1.347(13) . ?
C26 C27 1.370(14) . ?
C26 N9 1.375(12) . ?
C26 H26 0.9500 . ?
C27 N10 1.380(15) . ?
C27 H27 0.9500 . ?
C28 N10 1.473(12) . ?
C28 H28A 0.9800 . ?
C28 H28B 0.9800 . ?
C28 H28C 0.9800 . ?
C29 S2 1.787(10) . ?
C29 H29A 0.9800 . ?
C29 H29B 0.9800 . ?
C29 H29C 0.9800 . ?
C30 S2 1.761(12) . ?
C30 H30A 0.9800 . ?
C30 H30B 0.9800 . ?
C30 H30C 0.9800 . ?
N100 C101 1.1305(9) . ?
C101 C102 1.4504(9) . ?
C102 H10A 0.9800 . ?
C102 H10B 0.9800 . ?
C102 H10C 0.9800 . ?
N200 C201 1.1302(10) . ?
C201 C202 1.4502(9) . ?
C202 H20A 0.9800 . ?
C202 H20B 0.9800 . ?
C202 H20C 0.9800 . ?
O300 C304 1.375(18) . ?
O300 C301 1.406(19) . ?
C301 C302 1.49(3) . ?
C301 H30D 0.9900 . ?
C301 H30E 0.9900 . ?
C302 C303 1.59(3) . ?
C302 H30F 0.9900 . ?
C302 H30G 0.9900 . ?
C303 C304 1.43(2) . ?
C303 H30H 0.9900 . ?
C303 H30I 0.9900 . ?
C304 H30J 0.9900 . ?
C304 H30K 0.9900 . ?
Cl1 Ru2 2.431(3) . ?
Cl1 Ru1 2.439(3) . ?
Cl2 Ru1 2.418(2) . ?
Cl2 Ru2 2.422(2) . ?
F1 P1 1.586(8) . ?
F2 P1 1.545(17) . ?
F3 P1 1.590(9) . ?
F4 P1 1.542(10) . ?
F51 P1 1.638(15) . ?
F52 P1 1.60(2) . ?
F6 P1 1.599(9) . ?
F7 P2 1.585(7) . ?
F8 P2 1.616(7) . ?
F9 P2 1.571(7) . ?
F10 P2 1.578(7) . ?
F11 P2 1.576(8) . ?
F12 P2 1.560(7) . ?
N1 N6 1.359(10) . ?
N1 Ru1 2.105(9) . ?
N2 Ru1 2.028(10) . ?
N4 Ru1 2.053(9) . ?
N6 Ru2 2.093(8) . ?
N7 Ru2 2.050(10) . ?
N9 Ru2 2.039(7) . ?
O2 S2 1.446(8) . ?
S2 Ru2 2.229(7) . ?

loop_
_geom_torsion_atom_site_label_1
_geom_torsion_atom_site_label_2
_geom_torsion_atom_site_label_3
_geom_torsion_atom_site_label_4
_geom_torsion
_geom_torsion_site_symmetry_1
_geom_torsion_site_symmetry_2
_geom_torsion_site_symmetry_3
_geom_torsion_site_symmetry_4
_geom_torsion_publ_flag
N1 C1 C2 C3 178.7(9) . . . . ?
C9 C1 C2 C3 -4.7(15) . . . . ?
N1 C1 C2 C7 0.6(14) . . . . ?
C9 C1 C2 C7 177.3(8) . . . . ?
C1 C2 C3 C4 -174.6(13) . . . . ?
C7 C2 C3 C4 3.5(17) . . . . ?
C2 C3 C4 C5 -4(2) . . . . ?
C3 C4 C5 C6 2(2) . . . . ?
C4 C5 C6 C7 0.9(18) . . . . ?
C5 C6 C7 C8 178.0(10) . . . . ?
C5 C6 C7 C2 -1.2(15) . . . . ?
C1 C2 C7 C6 177.4(9) . . . . ?
C3 C2 C7 C6 -0.9(13) . . . . ?
C1 C2 C7 C8 -1.9(13) . . . . ?
C3 C2 C7 C8 179.9(9) . . . . ?
C6 C7 C8 N6 -175.9(9) . . . . ?
C2 C7 C8 N6 3.4(13) . . . . ?
C6 C7 C8 C20 1.0(14) . . . . ?
C2 C7 C8 C20 -179.8(8) . . . . ?
N1 C1 C9 C10 -61.6(11) . . . . ?
C2 C1 C9 C10 121.5(11) . . . . ?
N1 C1 C9 C14 56.2(12) . . . . ?
C2 C1 C9 C14 -120.7(11) . . . . ?
C14 C9 C10 N2 -54.0(12) . . . . ?
C1 C9 C10 N2 62.8(12) . . . . ?
C14 C9 C10 N3 126.6(11) . . . . ?
C1 C9 C10 N3 -116.7(11) . . . . ?
N2 C11 C12 N3 0.5(15) . . . . ?
C10 C9 C14 N4 52.4(13) . . . . ?
C1 C9 C14 N4 -63.5(14) . . . . ?
C10 C9 C14 N5 -130.7(12) . . . . ?
C1 C9 C14 N5 113.4(12) . . . . ?
N4 C15 C16 N5 -0.9(16) . . . . ?
N6 C8 C20 C21 64.5(10) . . . . ?
C7 C8 C20 C21 -112.6(9) . . . . ?
N6 C8 C20 C25 -55.5(10) . . . . ?
C7 C8 C20 C25 127.4(9) . . . . ?
C25 C20 C21 N8 -131.9(10) . . . . ?
C8 C20 C21 N8 109.0(10) . . . . ?
C25 C20 C21 N7 54.9(11) . . . . ?
C8 C20 C21 N7 -64.1(11) . . . . ?
N7 C22 C23 N8 -1.7(12) . . . . ?
C21 C20 C25 N10 133.7(9) . . . . ?
C8 C20 C25 N10 -109.4(9) . . . . ?
C21 C20 C25 N9 -55.9(10) . . . . ?
C8 C20 C25 N9 61.1(10) . . . . ?
N9 C26 C27 N10 -0.1(9) . . . . ?
C304 O300 C301 C302 -47.7(18) . . . . ?
O300 C301 C302 C303 28.1(19) . . . . ?
C301 C302 C303 C304 1.0(17) . . . . ?
C301 O300 C304 C303 47.8(18) . . . . ?
C302 C303 C304 O300 -30.4(18) . . . . ?
C2 C1 N1 N6 -0.5(13) . . . . ?
C9 C1 N1 N6 -177.5(8) . . . . ?
C2 C1 N1 Ru1 -178.2(7) . . . . ?
C9 C1 N1 Ru1 4.8(11) . . . . ?
N3 C10 N2 C11 0.2(11) . . . . ?
C9 C10 N2 C11 -179.3(9) . . . . ?
N3 C10 N2 Ru1 178.3(7) . . . . ?
C9 C10 N2 Ru1 -1.3(12) . . . . ?
C12 C11 N2 C10 -0.4(14) . . . . ?
C12 C11 N2 Ru1 -177.9(9) . . . . ?
N2 C10 N3 C12 0.1(12) . . . . ?
C9 C10 N3 C12 179.5(10) . . . . ?
N2 C10 N3 C13 177.5(11) . . . . ?
C9 C10 N3 C13 -3.0(17) . . . . ?
C11 C12 N3 C10 -0.3(13) . . . . ?
C11 C12 N3 C13 -177.8(12) . . . . ?
N5 C14 N4 C15 -1.0(13) . . . . ?
C9 C14 N4 C15 176.3(10) . . . . ?
N5 C14 N4 Ru1 -174.3(8) . . . . ?
C9 C14 N4 Ru1 3.0(14) . . . . ?
C16 C15 N4 C14 1.1(13) . . . . ?
C16 C15 N4 Ru1 172.4(9) . . . . ?
C15 C16 N5 C14 0.3(16) . . . . ?
C15 C16 N5 C172 146(5) . . . . ?
C15 C16 N5 C17 -174.0(13) . . . . ?
N4 C14 N5 C16 0.5(15) . . . . ?
C9 C14 N5 C16 -176.6(11) . . . . ?
N4 C14 N5 C172 -154(4) . . . . ?
C9 C14 N5 C172 29(4) . . . . ?
N4 C14 N5 C17 175.0(12) . . . . ?
C9 C14 N5 C17 -2.1(19) . . . . ?
C7 C8 N6 N1 -3.4(13) . . . . ?
C20 C8 N6 N1 179.5(7) . . . . ?
C7 C8 N6 Ru2 171.6(6) . . . . ?
C20 C8 N6 Ru2 -5.5(10) . . . . ?
C1 N1 N6 C8 1.9(12) . . . . ?
Ru1 N1 N6 C8 179.7(6) . . . . ?
C1 N1 N6 Ru2 -173.3(6) . . . . ?
Ru1 N1 N6 Ru2 4.5(8) . . . . ?
N8 C21 N7 C22 -1.0(11) . . . . ?
C20 C21 N7 C22 173.5(8) . . . . ?
N8 C21 N7 Ru2 -172.7(6) . . . . ?
C20 C21 N7 Ru2 1.7(12) . . . . ?
C23 C22 N7 C21 1.6(12) . . . . ?
C23 C22 N7 Ru2 171.3(8) . . . . ?
N7 C21 N8 C23 -0.1(11) . . . . ?
C20 C21 N8 C23 -173.9(9) . . . . ?
N7 C21 N8 C24 -176.2(8) . . . . ?
C20 C21 N8 C24 10.0(15) . . . . ?
C22 C23 N8 C21 1.1(12) . . . . ?
C22 C23 N8 C24 177.2(9) . . . . ?
N10 C25 N9 C26 -2.9(9) . . . . ?
C20 C25 N9 C26 -175.0(7) . . . . ?
N10 C25 N9 Ru2 171.6(5) . . . . ?
C20 C25 N9 Ru2 -0.5(10) . . . . ?
C27 C26 N9 C25 1.8(9) . . . . ?
C27 C26 N9 Ru2 -171.4(6) . . . . ?
N9 C25 N10 C27 2.9(9) . . . . ?
C20 C25 N10 C27 174.2(8) . . . . ?
N9 C25 N10 C28 -178.8(8) . . . . ?
C20 C25 N10 C28 -7.4(14) . . . . ?
C26 C27 N10 C25 -1.7(9) . . . . ?
C26 C27 N10 C28 179.9(8) . . . . ?
C25 N9 Ru2 N7 41.9(6) . . . . ?
C26 N9 Ru2 N7 -145.4(8) . . . . ?
C25 N9 Ru2 N6 -43.1(6) . . . . ?
C26 N9 Ru2 N6 129.6(7) . . . . ?
C25 N9 Ru2 S2 131.1(5) . . . . ?
C26 N9 Ru2 S2 -56.2(7) . . . . ?
C25 N9 Ru2 Cl1 -130.5(5) . . . . ?
C26 N9 Ru2 Cl1 42.2(7) . . . . ?
C21 N7 Ru2 N9 -42.6(7) . . . . ?
C22 N7 Ru2 N9 148.6(11) . . . . ?
C21 N7 Ru2 N6 41.9(7) . . . . ?
C22 N7 Ru2 N6 -126.9(11) . . . . ?
C21 N7 Ru2 S2 -140.6(7) . . . . ?
C22 N7 Ru2 S2 50.6(10) . . . . ?
C21 N7 Ru2 Cl2 130.5(7) . . . . ?
C22 N7 Ru2 Cl2 -38.3(10) . . . . ?
C8 N6 Ru2 N9 47.9(7) . . . . ?
N1 N6 Ru2 N9 -137.0(6) . . . . ?
C8 N6 Ru2 N7 -40.8(7) . . . . ?
N1 N6 Ru2 N7 134.3(7) . . . . ?
C8 N6 Ru2 Cl2 -136.7(7) . . . . ?
N1 N6 Ru2 Cl2 38.5(6) . . . . ?
C8 N6 Ru2 Cl1 138.8(7) . . . . ?
N1 N6 Ru2 Cl1 -46.0(6) . . . . ?
O2 S2 Ru2 N9 -138.7(5) . . . . ?
C30 S2 Ru2 N9 98.0(6) . . . . ?
C29 S2 Ru2 N9 -16.2(5) . . . . ?
O2 S2 Ru2 N7 -50.6(5) . . . . ?
C30 S2 Ru2 N7 -173.9(6) . . . . ?
C29 S2 Ru2 N7 71.9(5) . . . . ?
O2 S2 Ru2 Cl2 45.2(4) . . . . ?
C30 S2 Ru2 Cl2 -78.1(5) . . . . ?
C29 S2 Ru2 Cl2 167.7(5) . . . . ?
O2 S2 Ru2 Cl1 129.4(4) . . . . ?
C30 S2 Ru2 Cl1 6.1(5) . . . . ?
C29 S2 Ru2 Cl1 -108.1(4) . . . . ?
Ru1 Cl2 Ru2 N7 -137.9(3) . . . . ?
Ru1 Cl2 Ru2 N6 -53.2(2) . . . . ?
Ru1 Cl2 Ru2 S2 132.66(12) . . . . ?
Ru1 Cl2 Ru2 Cl1 34.32(10) . . . . ?
Ru1 Cl1 Ru2 N9 139.7(2) . . . . ?
Ru1 Cl1 Ru2 N6 55.4(2) . . . . ?
Ru1 Cl1 Ru2 S2 -122.12(10) . . . . ?
Ru1 Cl1 Ru2 Cl2 -34.01(10) . . . . ?
C10 N2 Ru1 N4 42.3(8) . . . . ?
C11 N2 Ru1 N4 -140.5(12) . . . . ?
C10 N2 Ru1 N1 -41.8(7) . . . . ?
C11 N2 Ru1 N1 135.5(12) . . . . ?
C10 N2 Ru1 S11 134.9(7) . . . . ?
C11 N2 Ru1 S11 -47.9(12) . . . . ?
C10 N2 Ru1 Cl2 -129.2(7) . . . . ?
C11 N2 Ru1 Cl2 48.0(12) . . . . ?
C14 N4 Ru1 N2 -43.8(8) . . . . ?
C15 N4 Ru1 N2 146.0(11) . . . . ?
C14 N4 Ru1 N1 42.2(8) . . . . ?
C15 N4 Ru1 N1 -127.9(11) . . . . ?
C14 N4 Ru1 S11 -134.0(8) . . . . ?
C15 N4 Ru1 S11 55.8(11) . . . . ?
C14 N4 Ru1 Cl1 129.5(8) . . . . ?
C15 N4 Ru1 Cl1 -40.6(11) . . . . ?
C1 N1 Ru1 N2 40.8(7) . . . . ?
N6 N1 Ru1 N2 -137.0(7) . . . . ?
C1 N1 Ru1 N4 -47.1(7) . . . . ?
N6 N1 Ru1 N4 135.1(7) . . . . ?
C1 N1 Ru1 Cl2 132.7(7) . . . . ?
N6 N1 Ru1 Cl2 -45.1(6) . . . . ?
C1 N1 Ru1 Cl1 -142.9(7) . . . . ?
N6 N1 Ru1 Cl1 39.3(6) . . . . ?
O11 S11 Ru1 N2 -41.1(6) . . . . ?
C18 S11 Ru1 N2 78.4(8) . . . . ?
C19 S11 Ru1 N2 -152.6(11) . . . . ?
C192 S11 Ru1 N2 177(2) . . . . ?
O11 S11 Ru1 N4 46.3(7) . . . . ?
C18 S11 Ru1 N4 165.9(8) . . . . ?
C19 S11 Ru1 N4 -65.1(11) . . . . ?
C192 S11 Ru1 N4 -95(2) . . . . ?
O11 S11 Ru1 Cl2 -132.9(6) . . . . ?
C18 S11 Ru1 Cl2 -13.3(8) . . . . ?
C19 S11 Ru1 Cl2 115.6(11) . . . . ?
C192 S11 Ru1 Cl2 85(2) . . . . ?
O11 S11 Ru1 Cl1 142.2(6) . . . . ?
C18 S11 Ru1 Cl1 -98.2(7) . . . . ?
C19 S11 Ru1 Cl1 30.7(11) . . . . ?
C192 S11 Ru1 Cl1 0(2) . . . . ?
Ru2 Cl2 Ru1 N2 139.7(3) . . . . ?
Ru2 Cl2 Ru1 N1 54.0(2) . . . . ?
Ru2 Cl2 Ru1 S11 -129.84(14) . . . . ?
Ru2 Cl2 Ru1 Cl1 -34.19(10) . . . . ?
Ru2 Cl1 Ru1 N4 -137.3(3) . . . . ?
Ru2 Cl1 Ru1 N1 -53.7(2) . . . . ?
Ru2 Cl1 Ru1 S11 129.40(15) . . . . ?
Ru2 Cl1 Ru1 Cl2 34.08(10) . . . . ?
